data_1545391
loop_
_publ_author_name
'Tian, Hai-Yan'
'Ruan, Li-Jun'
'Yu, Tong'
'Zheng, Qing-Fei'
'Chen, Nan-Hao'
'Wu, Rui-Bo'
'Zhang, Xiao-Qi'
'Wang, Lei'
'Jiang, Ren-Wang'
'Ye, Wen-Cai'

_publ_section_title
;
 Bufospirostenin A and Bufogargarizin C, Steroids with Rearranged
 Skeletons from the Toad Bufo bufo gargarizans.
;
_journal_issue 4
_journal_name_full 'Journal of natural products'
_journal_page_first 1182
_journal_page_last 1186
_journal_paper_doi 10.1021/acs.jnatprod.6b01018
_journal_volume 80
_journal_year 2017
_chemical_formula_sum 'C24 H32 O3'
_chemical_formula_weight 368.49
_chemical_name_systematic
; 
 ? 
;
_space_group_IT_number 19
_symmetry_cell_setting orthorhombic
_symmetry_space_group_name_Hall 'P 2ac 2ab'
_symmetry_space_group_name_H-M 'P 21 21 21'
_atom_sites_solution_hydrogens geom
_atom_sites_solution_primary direct
_atom_sites_solution_secondary difmap
_audit_creation_method SHELXL-97
_cell_angle_alpha 90.00
_cell_angle_beta 90.00
_cell_angle_gamma 90.00
_cell_formula_units_Z 4
_cell_length_a 8.42641(16)
_cell_length_b 10.9379(2)
_cell_length_c 21.7505(4)
_cell_measurement_reflns_used 4033
_cell_measurement_temperature 293(2)
_cell_measurement_theta_max 62.70
_cell_measurement_theta_min 4.06
_cell_volume 2004.68(6)
_computing_structure_refinement 'SHELXL-97 (Sheldrick, 1997)'
_computing_structure_solution 'SHELXS-97 (Sheldrick, 1990)'
_diffrn_ambient_temperature 293(2)
_diffrn_measured_fraction_theta_full 0.978
_diffrn_measured_fraction_theta_max 0.979
_diffrn_measurement_device_type 'Xcalibur, Sapphire3, Gemini ultra'
_diffrn_measurement_method '\w scans'
_diffrn_radiation_monochromator graphite
_diffrn_radiation_source 'fine-focus sealed tube'
_diffrn_radiation_type CuK\a
_diffrn_radiation_wavelength 1.54184
_diffrn_reflns_av_R_equivalents 0.0247
_diffrn_reflns_av_sigmaI/netI 0.0216
_diffrn_reflns_limit_h_max 9
_diffrn_reflns_limit_h_min -9
_diffrn_reflns_limit_k_max 12
_diffrn_reflns_limit_k_min -8
_diffrn_reflns_limit_l_max 24
_diffrn_reflns_limit_l_min -23
_diffrn_reflns_number 4137
_diffrn_reflns_theta_full 62.70
_diffrn_reflns_theta_max 62.70
_diffrn_reflns_theta_min 4.06
_exptl_absorpt_coefficient_mu 0.617
_exptl_absorpt_correction_T_max 1.00000
_exptl_absorpt_correction_T_min 0.71312
_exptl_absorpt_correction_type multi-scan
_exptl_crystal_colour colorless
_exptl_crystal_density_diffrn 1.221
_exptl_crystal_density_method 'not measured'
_exptl_crystal_description blocks
_exptl_crystal_F_000 800
_exptl_crystal_size_max 0.34
_exptl_crystal_size_mid 0.22
_exptl_crystal_size_min 0.10
_refine_diff_density_max 0.124
_refine_diff_density_min -0.141
_refine_diff_density_rms 0.030
_refine_ls_abs_structure_details 'Flack H D (1983), Acta Cryst. A39, 876-881'
_refine_ls_abs_structure_Flack -0.1(3)
_refine_ls_extinction_coef 0.0051(15)
_refine_ls_extinction_expression Fc^*^=kFc[1+0.001xFc^2^\l^3^/sin(2\q)]^-1/4^
_refine_ls_extinction_method SHELXL
_refine_ls_goodness_of_fit_ref 1.058
_refine_ls_hydrogen_treatment mixed
_refine_ls_matrix_type full
_refine_ls_number_parameters 248
_refine_ls_number_reflns 2806
_refine_ls_number_restraints 0
_refine_ls_restrained_S_all 1.058
_refine_ls_R_factor_all 0.0404
_refine_ls_R_factor_gt 0.0383
_refine_ls_shift/su_max 0.000
_refine_ls_shift/su_mean 0.000
_refine_ls_structure_factor_coef Fsqd
_refine_ls_weighting_details 'calc w=1/[\s^2^(Fo^2^)+(0.0728P)^2^+0.1646P] where P=(Fo^2^+2Fc^2^)/3'
_refine_ls_weighting_scheme calc
_refine_ls_wR_factor_gt 0.1054
_refine_ls_wR_factor_ref 0.1069
_reflns_number_gt 2637
_reflns_number_total 2806
_reflns_threshold_expression >2sigma(I)
_cod_data_source_file np6b01018_si_003.cif
_cod_data_source_block xf5
_cod_depositor_comments
;
Adding full bibliography for 1545390--1545391.cif.

2019-03-26
Z value and formula fixed to values more according to usual
chemical conventions.                 miguel
;
_cod_original_formula_sum 'C96 H128 O12'
_cod_original_formula_weight 1473.98
_cod_original_formula_units_Z 1
_cod_original_cell_volume 2004.69(6)
_cod_original_sg_symbol_H-M P212121
_cod_database_code 1545391

loop_
_symmetry_equiv_pos_as_xyz
'x, y, z'
'-x+1/2, -y, z+1/2'
'x+1/2, -y+1/2, -z'
'-x, y+1/2, -z+1/2'

loop_
_atom_site_label
_atom_site_type_symbol
_atom_site_fract_x
_atom_site_fract_y
_atom_site_fract_z
_atom_site_U_iso_or_equiv
_atom_site_adp_type
_atom_site_occupancy
_atom_site_symmetry_multiplicity
_atom_site_calc_flag
_atom_site_refinement_flags
O2 O 0.77495(17) 0.84097(16) 0.12460(7) 0.0578(4) Uani 1 1 d .
O1 O 0.3463(2) 1.03508(18) 0.49888(7) 0.0667(5) Uani 1 1 d .
H1 H 0.4293 1.0635 0.5124 0.100 Uiso 1 1 calc R
C8 C 0.1147(2) 0.81912(17) 0.29758(9) 0.0408(4) Uani 1 1 d .
O3 O 0.8848(2) 0.83232(17) 0.03269(9) 0.0715(5) Uani 1 1 d .
C20 C 0.4978(2) 0.87729(17) 0.13958(9) 0.0421(4) Uani 1 1 d .
C23 C 0.6080(3) 0.8658(2) 0.03734(10) 0.0487(5) Uani 1 1 d .
H23 H 0.5937 0.8678 -0.0050 0.058 Uiso 1 1 calc R
C10 C 0.2452(2) 0.78089(17) 0.39986(8) 0.0410(5) Uani 1 1 d .
C22 C 0.4821(3) 0.88192(19) 0.07430(9) 0.0459(5) Uani 1 1 d .
H22 H 0.3829 0.8963 0.0570 0.055 Uiso 1 1 calc R
C21 C 0.6454(2) 0.8568(2) 0.16103(9) 0.0500(5) Uani 1 1 d .
H21 H 0.6596 0.8533 0.2034 0.060 Uiso 1 1 calc R
C9 C 0.2397(2) 0.77773(16) 0.32933(8) 0.0384(4) Uani 1 1 d .
C14 C 0.1106(2) 0.82963(19) 0.22808(8) 0.0430(5) Uani 1 1 d .
H14 H 0.0156 0.7874 0.2131 0.052 Uiso 1 1 calc R
C11 C 0.3790(3) 0.72043(19) 0.29729(9) 0.0466(5) Uani 1 1 d .
H11A H 0.4147 0.6504 0.3209 0.056 Uiso 1 1 calc R
H11B H 0.4653 0.7790 0.2958 0.056 Uiso 1 1 calc R
C1 C 0.4123(3) 0.81205(19) 0.42427(9) 0.0469(5) Uani 1 1 d .
H1B H 0.4130 0.8020 0.4686 0.056 Uiso 1 1 calc R
H1A H 0.4878 0.7543 0.4072 0.056 Uiso 1 1 calc R
C24 C 0.7633(3) 0.84576(18) 0.06142(10) 0.0488(5) Uani 1 1 d .
C17 C 0.3604(2) 0.89247(17) 0.18331(8) 0.0414(5) Uani 1 1 d .
H17 H 0.4053 0.9155 0.2232 0.050 Uiso 1 1 calc R
C15 C 0.0999(3) 0.9662(2) 0.20848(10) 0.0576(6) Uani 1 1 d .
H15A H 0.0008 0.9816 0.1872 0.069 Uiso 1 1 calc R
H15B H 0.1049 1.0188 0.2443 0.069 Uiso 1 1 calc R
C12 C 0.3395(3) 0.67926(19) 0.23211(9) 0.0467(5) Uani 1 1 d .
H12B H 0.4369 0.6558 0.2115 0.056 Uiso 1 1 calc R
H12A H 0.2720 0.6075 0.2342 0.056 Uiso 1 1 calc R
C6 C -0.0371(2) 0.8567(2) 0.39814(9) 0.0526(5) Uani 1 1 d .
H6A H -0.0750 0.7768 0.4108 0.063 Uiso 1 1 calc R
H6B H -0.1095 0.9177 0.4143 0.063 Uiso 1 1 calc R
C7 C -0.0354(2) 0.8637(2) 0.32817(9) 0.0521(5) Uani 1 1 d .
H7A H -0.1238 0.8161 0.3126 0.063 Uiso 1 1 calc R
H7B H -0.0528 0.9480 0.3162 0.063 Uiso 1 1 calc R
C19 C 0.2026(3) 0.6532(2) 0.42451(10) 0.0607(6) Uani 1 1 d .
H19A H 0.1000 0.6298 0.4093 0.091 Uiso 1 1 calc R
H19C H 0.2006 0.6551 0.4686 0.091 Uiso 1 1 calc R
H19B H 0.2805 0.5952 0.4109 0.091 Uiso 1 1 calc R
C5 C 0.1287(2) 0.87825(19) 0.42445(8) 0.0443(5) Uani 1 1 d .
H5 H 0.1226 0.8693 0.4692 0.053 Uiso 1 1 calc R
C2 C 0.4664(3) 0.9406(2) 0.40891(10) 0.0512(5) Uani 1 1 d .
H2B H 0.5705 0.9546 0.4266 0.061 Uiso 1 1 calc R
H2A H 0.4753 0.9492 0.3647 0.061 Uiso 1 1 calc R
C3 C 0.3513(3) 1.0349(2) 0.43335(9) 0.0506(5) Uani 1 1 d .
H3 H 0.3838 1.1160 0.4189 0.061 Uiso 1 1 calc R
C4 C 0.1851(3) 1.00809(19) 0.41029(10) 0.0489(5) Uani 1 1 d .
H4A H 0.1822 1.0207 0.3662 0.059 Uiso 1 1 calc R
H4B H 0.1120 1.0658 0.4289 0.059 Uiso 1 1 calc R
C16 C 0.2395(3) 0.99119(19) 0.16619(10) 0.0523(5) Uani 1 1 d .
H16B H 0.2825 1.0722 0.1733 0.063 Uiso 1 1 calc R
H16A H 0.2084 0.9842 0.1234 0.063 Uiso 1 1 calc R
C13 C 0.2566(2) 0.77654(17) 0.19412(8) 0.0412(4) Uani 1 1 d .
C18 C 0.2044(3) 0.7192(2) 0.13267(9) 0.0517(5) Uani 1 1 d .
H18B H 0.2964 0.6938 0.1100 0.078 Uiso 1 1 calc R
H18C H 0.1462 0.7784 0.1091 0.078 Uiso 1 1 calc R
H18A H 0.1380 0.6496 0.1406 0.078 Uiso 1 1 calc R

loop_
_atom_site_aniso_label
_atom_site_aniso_U_11
_atom_site_aniso_U_22
_atom_site_aniso_U_33
_atom_site_aniso_U_23
_atom_site_aniso_U_13
_atom_site_aniso_U_12
O2 0.0400(8) 0.0682(10) 0.0653(9) -0.0001(8) -0.0010(7) 0.0015(8)
O1 0.0547(10) 0.0884(12) 0.0571(9) -0.0250(8) -0.0023(7) -0.0059(9)
C8 0.0391(10) 0.0413(10) 0.0420(9) -0.0024(8) 0.0005(8) -0.0022(9)
O3 0.0524(9) 0.0715(10) 0.0905(12) -0.0028(9) 0.0264(9) -0.0021(9)
C20 0.0421(10) 0.0380(9) 0.0463(10) -0.0012(8) -0.0030(9) -0.0042(9)
C23 0.0488(11) 0.0512(11) 0.0462(10) 0.0012(9) 0.0013(9) -0.0052(10)
C10 0.0476(11) 0.0375(9) 0.0380(9) 0.0033(7) -0.0001(9) 0.0024(9)
C22 0.0422(11) 0.0508(11) 0.0447(10) 0.0004(9) -0.0014(9) -0.0023(9)
C21 0.0446(11) 0.0592(13) 0.0460(10) -0.0023(9) -0.0037(9) -0.0016(10)
C9 0.0434(10) 0.0334(8) 0.0384(9) 0.0003(7) 0.0004(8) 0.0012(9)
C14 0.0388(10) 0.0506(11) 0.0397(9) -0.0015(9) -0.0022(8) -0.0008(10)
C11 0.0515(11) 0.0454(11) 0.0429(10) 0.0015(8) 0.0007(10) 0.0124(10)
C1 0.0479(11) 0.0507(11) 0.0420(10) 0.0001(9) -0.0038(9) 0.0120(9)
C24 0.0482(12) 0.0377(10) 0.0604(12) -0.0027(9) 0.0091(10) -0.0053(9)
C17 0.0448(11) 0.0388(9) 0.0405(9) -0.0055(8) -0.0019(9) -0.0012(9)
C15 0.0550(13) 0.0602(13) 0.0577(12) 0.0106(10) 0.0031(11) 0.0165(11)
C12 0.0549(12) 0.0407(10) 0.0445(10) -0.0027(9) 0.0048(9) 0.0065(9)
C6 0.0416(11) 0.0649(14) 0.0513(11) -0.0051(10) 0.0073(9) -0.0014(10)
C7 0.0368(10) 0.0693(14) 0.0502(11) -0.0054(10) 0.0012(9) 0.0015(10)
C19 0.0831(17) 0.0462(11) 0.0526(12) 0.0109(10) 0.0070(12) -0.0015(12)
C5 0.0446(11) 0.0524(11) 0.0359(9) -0.0036(8) 0.0039(9) 0.0013(9)
C2 0.0443(11) 0.0584(12) 0.0509(12) -0.0024(10) -0.0024(10) -0.0010(10)
C3 0.0526(12) 0.0446(11) 0.0547(12) -0.0078(9) 0.0001(10) -0.0041(10)
C4 0.0514(12) 0.0444(10) 0.0509(11) -0.0086(9) -0.0025(9) 0.0097(9)
C16 0.0567(13) 0.0426(10) 0.0577(11) 0.0024(9) 0.0028(10) 0.0046(10)
C13 0.0460(10) 0.0416(9) 0.0360(9) -0.0034(7) -0.0010(8) -0.0017(9)
C18 0.0577(12) 0.0533(11) 0.0442(11) -0.0104(9) -0.0030(10) -0.0087(11)

loop_
_atom_type_symbol
_atom_type_description
_atom_type_scat_dispersion_real
_atom_type_scat_dispersion_imag
_atom_type_scat_source
C C 0.0181 0.0091 'International Tables Vol C Tables 4.2.6.8 and 6.1.1.4'
H H 0.0000 0.0000 'International Tables Vol C Tables 4.2.6.8 and 6.1.1.4'
O O 0.0492 0.0322 'International Tables Vol C Tables 4.2.6.8 and 6.1.1.4'

loop_
_geom_angle_atom_site_label_1
_geom_angle_atom_site_label_2
_geom_angle_atom_site_label_3
_geom_angle
C21 O2 C24 121.25(17)
C9 C8 C7 122.76(17)
C9 C8 C14 123.91(17)
C7 C8 C14 113.31(17)
C21 C20 C22 115.86(19)
C21 C20 C17 120.59(17)
C22 C20 C17 123.54(18)
C22 C23 C24 121.68(19)
C9 C10 C19 108.71(16)
C9 C10 C1 112.09(16)
C19 C10 C1 107.08(17)
C9 C10 C5 110.04(15)
C19 C10 C5 110.91(18)
C1 C10 C5 107.98(16)
C23 C22 C20 121.2(2)
C20 C21 O2 124.08(18)
C8 C9 C11 121.11(16)
C8 C9 C10 122.11(17)
C11 C9 C10 116.72(16)
C8 C14 C13 115.42(16)
C8 C14 C15 110.31(16)
C13 C14 C15 105.99(16)
C9 C11 C12 112.60(17)
C2 C1 C10 113.81(16)
O3 C24 O2 116.8(2)
O3 C24 C23 127.3(2)
O2 C24 C23 115.93(18)
C20 C17 C16 115.82(16)
C20 C17 C13 115.89(15)
C16 C17 C13 103.71(16)
C16 C15 C14 107.08(17)
C13 C12 C11 113.56(16)
C7 C6 C5 110.94(17)
C8 C7 C6 115.57(18)
C6 C5 C4 110.62(17)
C6 C5 C10 110.19(16)
C4 C5 C10 111.93(17)
C3 C2 C1 111.24(18)
O1 C3 C2 111.81(18)
O1 C3 C4 107.66(18)
C2 C3 C4 110.14(16)
C3 C4 C5 113.57(17)
C15 C16 C17 103.98(17)
C12 C13 C18 108.55(17)
C12 C13 C14 111.65(16)
C18 C13 C14 109.86(17)
C12 C13 C17 113.23(17)
C18 C13 C17 111.15(16)
C14 C13 C17 102.29(15)

loop_
_geom_bond_atom_site_label_1
_geom_bond_atom_site_label_2
_geom_bond_distance
O2 C21 1.360(3)
O2 C24 1.379(3)
O1 C3 1.426(2)
C8 C9 1.338(3)
C8 C7 1.510(3)
C8 C14 1.516(2)
O3 C24 1.208(3)
C20 C21 1.347(3)
C20 C22 1.427(3)
C20 C17 1.508(3)
C23 C22 1.343(3)
C23 C24 1.426(3)
C10 C9 1.535(2)
C10 C19 1.538(3)
C10 C1 1.543(3)
C10 C5 1.544(3)
C9 C11 1.502(3)
C14 C13 1.548(3)
C14 C15 1.556(3)
C11 C12 1.524(3)
C1 C2 1.515(3)
C17 C16 1.531(3)
C17 C13 1.558(3)
C15 C16 1.518(3)
C12 C13 1.517(3)
C6 C7 1.524(3)
C6 C5 1.528(3)
C5 C4 1.529(3)
C2 C3 1.513(3)
C3 C4 1.517(3)
C13 C18 1.541(3)
